data_7710208
loop_
_publ_author_name
'Nekrasova, Diana O.'
'Mentr\'e, Olivier'
'Siidra, Oleg I.'
'Henry, Natacha'
'Colmont, Marie'

_publ_section_title
;
 Multiple dimensionalities in A2M3(SO4)4 (A = Rb, Cs; M = Co, Ni)
 analogues
;
_journal_name_full 'Dalton Transactions'
_journal_paper_doi 10.1039/D1DT04202E
_journal_year 2022
_chemical_formula_moiety 'Co3 Cs2 O16 S4'
_chemical_formula_sum 'Co3 Cs2 O16 S4'
_chemical_formula_weight 826.85
_chemical_properties_physical Hygroscopic
_space_group_crystal_system orthorhombic
_space_group_IT_number 19
_space_group_name_Hall 'P 2ac 2ab'
_space_group_name_H-M_alt 'P 21 21 21'
_audit_block_doi 10.25505/fiz.icsd.cc28v8n2
_audit_creation_date 2022-03-16
_audit_creation_method
;
Olex2 1.3
(compiled 2020.07.31 svn.rc2a77460 for OlexSys, GUI svn.r6145)
;
_audit_update_record
;
2022-03-29 deposited with the CCDC.	2022-04-19 downloaded from the CCDC.
;
_cell_angle_alpha 90
_cell_angle_beta 90
_cell_angle_gamma 90
_cell_formula_units_Z 4
_cell_length_a 9.0576(8)
_cell_length_b 9.9193(7)
_cell_length_c 15.8622(13)
_cell_measurement_reflns_used 4232
_cell_measurement_temperature 296.15
_cell_measurement_theta_max 27.999
_cell_measurement_theta_min 2.026
_cell_volume 1425.1(2)
_computing_molecular_graphics 'Olex2 1.3 (Dolomanov et al., 2009)'
_computing_publication_material 'Olex2 1.3 (Dolomanov et al., 2009)'
_computing_structure_refinement 'XL  (Sheldrick, 2008)'
_computing_structure_solution 'SHELXT 2014/5 (Sheldrick, 2014)'
_diffrn_ambient_temperature 296.15
_diffrn_detector 'Bruker APEX2 area detector'
_diffrn_detector_area_resol_mean 7.9
_diffrn_detector_type 'CCD area detector'
_diffrn_measured_fraction_theta_full 0.999
_diffrn_measured_fraction_theta_max 1.000
_diffrn_measurement_device 'three-circle diffractometer'
_diffrn_measurement_device_type 'Bruker APEX2 microsource'
_diffrn_measurement_method '\w and \f scans'
_diffrn_radiation_monochromator 'mirror optics'
_diffrn_radiation_probe x-ray
_diffrn_radiation_type AgK\a
_diffrn_radiation_wavelength 0.56086
_diffrn_reflns_av_R_equivalents 0.0674
_diffrn_reflns_av_unetI/netI 0.0465
_diffrn_reflns_Laue_measured_fraction_full 0.999
_diffrn_reflns_Laue_measured_fraction_max 1.000
_diffrn_reflns_limit_h_max 15
_diffrn_reflns_limit_h_min -15
_diffrn_reflns_limit_k_max 16
_diffrn_reflns_limit_k_min -15
_diffrn_reflns_limit_l_max 26
_diffrn_reflns_limit_l_min -26
_diffrn_reflns_number 62948
_diffrn_reflns_point_group_measured_fraction_full 0.999
_diffrn_reflns_point_group_measured_fraction_max 1.000
_diffrn_reflns_theta_full 19.665
_diffrn_reflns_theta_max 27.999
_diffrn_reflns_theta_min 2.026
_diffrn_source 'microfocus sealed X-ray tube'
_diffrn_source_type 'Incoatec I\ms'
_exptl_absorpt_coefficient_mu 4.791
_exptl_absorpt_correction_T_max 0.815
_exptl_absorpt_correction_T_min 0.596
_exptl_absorpt_correction_type multi-scan
_exptl_absorpt_process_details 'SADABS-2016/2 (Bruker,2016/2) was used for absorption correction.'
_exptl_crystal_colour 'bluish violet'
_exptl_crystal_colour_modifier bluish
_exptl_crystal_colour_primary violet
_exptl_crystal_density_diffrn 3.854
_exptl_crystal_description block
_exptl_crystal_F_000 1532
_exptl_crystal_size_max 0.1
_exptl_crystal_size_mid 0.08
_exptl_crystal_size_min 0.04
_refine_diff_density_max 1.070
_refine_diff_density_min -1.825
_refine_diff_density_rms 0.231
_refine_ls_abs_structure_details
;
 Flack x determined using 2227 quotients [(I+)-(I-)]/[(I+)+(I-)]
 (Parsons, Flack and Wagner, Acta Cryst. B69 (2013) 249-259).
;
_refine_ls_abs_structure_Flack -0.039(12)
_refine_ls_extinction_method none
_refine_ls_goodness_of_fit_ref 1.072
_refine_ls_hydrogen_treatment undef
_refine_ls_matrix_type full
_refine_ls_number_parameters 226
_refine_ls_number_reflns 7020
_refine_ls_number_restraints 0
_refine_ls_restrained_S_all 1.072
_refine_ls_R_factor_all 0.0483
_refine_ls_R_factor_gt 0.0328
_refine_ls_shift/su_max 0.001
_refine_ls_shift/su_mean 0.000
_refine_ls_structure_factor_coef Fsqd
_refine_ls_weighting_details 'w=1/[\s^2^(Fo^2^)+(0.0189P)^2^+0.9298P] where P=(Fo^2^+2Fc^2^)/3'
_refine_ls_weighting_scheme calc
_refine_ls_wR_factor_gt 0.0536
_refine_ls_wR_factor_ref 0.0596
_reflns_Friedel_coverage 0.787
_reflns_Friedel_fraction_full 0.999
_reflns_Friedel_fraction_max 1.000
_reflns_number_gt 5819
_reflns_number_total 7020
_reflns_threshold_expression 'I > 2\s(I)'
_cod_data_source_file d1dt04202e1.cif
_cod_data_source_block cs2co3(so4)4
_cod_database_code 7710208
_shelx_shelxl_version_number 2018/3
_shelx_space_group_comment
;
The symmetry employed for this shelxl refinement is uniquely defined
by the following loop, which should always be used as a source of
symmetry information in preference to the above space-group names.
They are only intended as comments.
;
_shelx_estimated_absorpt_t_max 0.831
_shelx_estimated_absorpt_t_min 0.646
_olex2_refinement_description
;
;
_olex2_submission_special_instructions 'No special instructions were received'

loop_
_space_group_symop_operation_xyz
'x, y, z'
'-x+1/2, -y, z+1/2'
'-x, y+1/2, -z+1/2'
'x+1/2, -y+1/2, -z'

loop_
_atom_site_label
_atom_site_type_symbol
_atom_site_fract_x
_atom_site_fract_y
_atom_site_fract_z
_atom_site_U_iso_or_equiv
_atom_site_adp_type
_atom_site_occupancy
_atom_site_site_symmetry_order
_atom_site_calc_flag
_atom_site_refinement_flags_posn
_atom_site_refinement_flags_adp
_atom_site_refinement_flags_occupancy
_atom_site_disorder_assembly
_atom_site_disorder_group
Cs1 Cs -0.14104(4) 0.47656(3) 0.42298(2) 0.02179(8) Uani 1 1 d . . . . .
Cs2 Cs 0.25017(4) 0.71357(3) 0.81337(2) 0.02149(7) Uani 1 1 d . . . . .
Co1 Co 0.95950(7) 0.84031(6) 0.63114(4) 0.01133(12) Uani 1 1 d . . . . .
Co2 Co 0.54595(7) 0.56830(6) 0.64525(4) 0.01224(12) Uani 1 1 d . . . . .
Co3 Co 0.19323(7) 0.40299(6) 0.59037(4) 0.01210(12) Uani 1 1 d . . . . .
S1 S -0.08847(12) 0.53521(10) 0.70149(7) 0.00986(19) Uani 1 1 d . . . . .
S2 S 0.24373(14) 0.66929(10) 0.53824(7) 0.01031(18) Uani 1 1 d . . . . .
S3 S 0.63760(13) 0.85711(10) 0.73476(7) 0.00967(18) Uani 1 1 d . . . . .
S4 S 0.49387(12) 0.37040(10) 0.48938(7) 0.01013(19) Uani 1 1 d . . . . .
O1 O 0.6918(4) 0.8012(3) 0.8147(2) 0.0188(7) Uani 1 1 d . . . . .
O2 O 0.5392(4) 0.9740(3) 0.7497(2) 0.0162(7) Uani 1 1 d . . . . .
O3 O 0.1491(4) 0.5664(3) 0.4991(2) 0.0174(7) Uani 1 1 d . . . . .
O4 O 0.1595(4) 0.7775(4) 0.5781(3) 0.0239(8) Uani 1 1 d . . . . .
O5 O -0.0327(4) 0.6737(3) 0.7112(2) 0.0208(8) Uani 1 1 d . . . . .
O6 O 0.5462(4) 0.7557(3) 0.6908(2) 0.0224(8) Uani 1 1 d . . . . .
O7 O 0.3457(4) 0.3213(4) 0.5109(2) 0.0227(8) Uani 1 1 d . . . . .
O8 O 0.7595(4) 0.9033(3) 0.6817(2) 0.0193(7) Uani 1 1 d . . . . .
O9 O 0.3474(4) 0.7316(4) 0.4795(2) 0.0212(8) Uani 1 1 d . . . . .
O10 O 0.3249(4) 0.5925(3) 0.6062(2) 0.0184(7) Uani 1 1 d . . . . .
O11 O 0.0021(5) 0.4597(4) 0.6424(3) 0.0386(11) Uani 1 1 d . . . . .
O12 O -0.2368(5) 0.5389(4) 0.6677(3) 0.0392(11) Uani 1 1 d . . . . .
O13 O -0.0914(5) 0.4638(4) 0.7817(2) 0.0290(9) Uani 1 1 d . . . . .
O14 O 0.5747(5) 0.2623(4) 0.4498(3) 0.0384(12) Uani 1 1 d . . . . .
O15 O 0.4802(6) 0.4812(5) 0.4321(3) 0.0474(13) Uani 1 1 d . . . . .
O16 O 0.5737(5) 0.4146(5) 0.5649(3) 0.0350(11) Uani 1 1 d . . . . .

loop_
_atom_site_aniso_label
_atom_site_aniso_U_11
_atom_site_aniso_U_22
_atom_site_aniso_U_33
_atom_site_aniso_U_23
_atom_site_aniso_U_13
_atom_site_aniso_U_12
Cs1 0.01607(14) 0.01633(13) 0.03297(18) 0.00057(13) 0.00034(14) -0.00029(12)
Cs2 0.02067(15) 0.01462(12) 0.02918(16) -0.00106(11) 0.00029(15) 0.00212(13)
Co1 0.0107(3) 0.0109(3) 0.0124(3) 0.0008(2) 0.0014(2) 0.0014(2)
Co2 0.0118(3) 0.0117(3) 0.0132(3) -0.0006(2) -0.0018(2) -0.0027(2)
Co3 0.0115(3) 0.0110(3) 0.0138(3) -0.0022(2) 0.0006(2) -0.0015(2)
S1 0.0079(4) 0.0092(4) 0.0126(5) -0.0002(4) 0.0010(4) 0.0002(4)
S2 0.0085(5) 0.0086(4) 0.0138(4) -0.0003(3) 0.0006(4) 0.0009(4)
S3 0.0099(5) 0.0084(4) 0.0107(4) -0.0014(3) 0.0006(4) 0.0004(4)
S4 0.0092(5) 0.0089(4) 0.0123(5) -0.0019(4) 0.0006(4) 0.0018(4)
O1 0.0274(19) 0.0166(16) 0.0123(14) 0.0021(13) -0.0034(14) 0.0046(14)
O2 0.0181(17) 0.0145(14) 0.0159(15) -0.0026(12) 0.0006(14) 0.0061(14)
O3 0.0160(17) 0.0166(15) 0.0196(16) 0.0009(13) -0.0041(14) -0.0057(14)
O4 0.0149(17) 0.0169(16) 0.040(2) -0.0056(16) 0.0100(17) 0.0053(13)
O5 0.027(2) 0.0100(14) 0.0254(18) 0.0026(13) -0.0058(16) -0.0051(14)
O6 0.0197(18) 0.0160(16) 0.031(2) -0.0078(14) -0.0070(17) -0.0019(14)
O7 0.0193(19) 0.0247(18) 0.0239(18) -0.0055(15) 0.0099(16) -0.0072(15)
O8 0.0150(16) 0.0202(15) 0.0228(17) 0.0054(13) 0.0073(15) 0.0039(15)
O9 0.0219(19) 0.0188(16) 0.0229(18) -0.0034(14) 0.0101(16) -0.0088(15)
O10 0.0172(17) 0.0165(16) 0.0214(17) 0.0045(13) -0.0069(14) -0.0003(13)
O11 0.038(3) 0.029(2) 0.048(3) -0.006(2) 0.029(2) 0.007(2)
O12 0.0165(19) 0.031(2) 0.070(3) 0.006(2) -0.020(2) -0.0048(19)
O13 0.048(3) 0.0198(17) 0.0189(17) 0.0064(15) -0.0015(18) 0.0013(18)
O14 0.021(2) 0.031(2) 0.064(3) -0.031(2) -0.005(2) 0.0130(18)
O15 0.052(3) 0.038(2) 0.052(3) 0.033(2) 0.009(3) -0.002(2)
O16 0.023(2) 0.049(3) 0.032(2) -0.026(2) -0.0114(18) 0.011(2)

loop_
_atom_type_symbol
_atom_type_description
_atom_type_scat_dispersion_real
_atom_type_scat_dispersion_imag
_atom_type_scat_source
Co Co 0.3050 0.6296 'International Tables Vol C Tables 4.2.6.8 and 6.1.1.4'
Cs Cs -0.7527 1.3916 'International Tables Vol C Tables 4.2.6.8 and 6.1.1.4'
O O 0.0056 0.0036 'International Tables Vol C Tables 4.2.6.8 and 6.1.1.4'
S S 0.0826 0.0763 'International Tables Vol C Tables 4.2.6.8 and 6.1.1.4'

loop_
_geom_angle_atom_site_label_1
_geom_angle_atom_site_label_2
_geom_angle_atom_site_label_3
_geom_angle
_geom_angle_site_symmetry_1
_geom_angle_site_symmetry_3
_geom_angle_publ_flag
S4 Cs1 O6 141.49(6) 1_455 4_466 ?
O1 Cs1 S4 77.30(7) 2_564 1_455 ?
O1 Cs1 O6 114.81(8) 2_564 4_466 ?
O1 Cs1 O9 169.39(9) 2_564 4_466 ?
O1 Cs1 O13 72.35(9) 2_564 2_464 ?
O1 Cs1 O14 55.12(10) 2_564 1_455 ?
O1 Cs1 O15 83.86(11) 2_564 1_455 ?
O1 Cs1 O16 94.95(10) 2_564 1_455 ?
O2 Cs1 S4 138.77(6) 4_466 1_455 ?
O2 Cs1 O1 75.76(9) 4_466 2_564 ?
O2 Cs1 O6 39.70(8) 4_466 4_466 ?
O2 Cs1 O9 106.38(9) 4_466 4_466 ?
O2 Cs1 O13 76.79(9) 4_466 2_464 ?
O2 Cs1 O14 126.17(10) 4_466 1_455 ?
O2 Cs1 O15 122.63(10) 4_466 1_455 ?
O2 Cs1 O16 162.05(9) 4_466 1_455 ?
O3 Cs1 S4 139.59(7) . 1_455 ?
O3 Cs1 O1 125.33(9) . 2_564 ?
O3 Cs1 O2 81.65(9) . 4_466 ?
O3 Cs1 O4 106.40(9) . 4_466 ?
O3 Cs1 O6 65.01(9) . 4_466 ?
O3 Cs1 O7 100.20(9) . 4_456 ?
O3 Cs1 O9 65.18(9) . 4_466 ?
O3 Cs1 O13 147.39(10) . 2_464 ?
O3 Cs1 O14 143.12(11) . 1_455 ?
O3 Cs1 O15 147.87(11) . 1_455 ?
O3 Cs1 O16 116.00(9) . 1_455 ?
O4 Cs1 S4 72.08(7) 4_466 1_455 ?
O4 Cs1 O1 126.08(9) 4_466 2_564 ?
O4 Cs1 O2 100.05(10) 4_466 4_466 ?
O4 Cs1 O6 71.80(9) 4_466 4_466 ?
O4 Cs1 O7 137.38(10) 4_466 4_456 ?
O4 Cs1 O9 43.53(9) 4_466 4_466 ?
O4 Cs1 O13 54.87(9) 4_466 2_464 ?
O4 Cs1 O14 93.03(10) 4_466 1_455 ?
O4 Cs1 O15 52.77(10) 4_466 1_455 ?
O4 Cs1 O16 72.76(10) 4_466 1_455 ?
O7 Cs1 S4 66.09(7) 4_456 1_455 ?
O7 Cs1 O1 51.56(9) 4_456 2_564 ?
O7 Cs1 O2 116.49(9) 4_456 4_466 ?
O7 Cs1 O6 150.76(9) 4_456 4_466 ?
O7 Cs1 O9 132.21(9) 4_456 4_466 ?
O7 Cs1 O13 111.21(9) 4_456 2_464 ?
O7 Cs1 O14 48.24(10) 4_456 1_455 ?
O7 Cs1 O15 87.73(10) 4_456 1_455 ?
O7 Cs1 O16 65.76(10) 4_456 1_455 ?
O9 Cs1 S4 95.17(7) 4_466 1_455 ?
O9 Cs1 O6 66.68(9) 4_466 4_466 ?
O9 Cs1 O13 97.82(9) 4_466 2_464 ?
O9 Cs1 O14 118.22(10) 4_466 1_455 ?
O9 Cs1 O15 86.36(11) 4_466 1_455 ?
O9 Cs1 O16 80.06(10) 4_466 1_455 ?
O13 Cs1 S4 65.56(8) 2_464 1_455 ?
O13 Cs1 O6 82.90(10) 2_464 4_466 ?
O13 Cs1 O14 69.07(11) 2_464 1_455 ?
O13 Cs1 O15 45.87(11) 2_464 1_455 ?
O13 Cs1 O16 85.81(10) 2_464 1_455 ?
O14 Cs1 S4 23.43(7) 1_455 1_455 ?
O14 Cs1 O6 151.86(11) 1_455 4_466 ?
O14 Cs1 O15 40.43(10) 1_455 1_455 ?
O14 Cs1 O16 40.47(10) 1_455 1_455 ?
O15 Cs1 S4 23.18(7) 1_455 1_455 ?
O15 Cs1 O6 118.54(9) 1_455 4_466 ?
O15 Cs1 O16 39.98(10) 1_455 1_455 ?
O16 Cs1 S4 23.70(6) 1_455 1_455 ?
O16 Cs1 O6 142.85(9) 1_455 4_466 ?
S1 Cs2 O10 108.84(6) 3_556 . ?
O2 Cs2 S1 153.95(6) 3_646 3_556 ?
O2 Cs2 O6 55.48(9) 3_646 . ?
O2 Cs2 O7 112.26(9) 3_646 2_565 ?
O2 Cs2 O10 49.42(8) 3_646 . ?
O2 Cs2 O11 172.39(11) 3_646 3_556 ?
O2 Cs2 O12 142.03(10) 3_646 3_556 ?
O2 Cs2 O13 133.32(9) 3_646 3_556 ?
O2 Cs2 O15 96.70(10) 3_646 2_565 ?
O5 Cs2 S1 74.50(7) . 3_556 ?
O5 Cs2 O2 103.73(9) . 3_646 ?
O5 Cs2 O6 112.38(10) . . ?
O5 Cs2 O7 105.76(10) . 2_565 ?
O5 Cs2 O8 81.99(9) . 3_646 ?
O5 Cs2 O10 68.09(9) . . ?
O5 Cs2 O11 68.93(11) . 3_556 ?
O5 Cs2 O12 98.41(10) . 3_556 ?
O5 Cs2 O13 58.69(10) . 3_556 ?
O5 Cs2 O15 72.95(11) . 2_565 ?
O5 Cs2 O16 144.86(11) . 3_656 ?
O6 Cs2 S1 100.47(6) . 3_556 ?
O6 Cs2 O10 49.66(8) . . ?
O6 Cs2 O11 124.56(9) . 3_556 ?
O6 Cs2 O15 152.12(10) . 2_565 ?
O7 Cs2 S1 92.84(7) 2_565 3_556 ?
O7 Cs2 O6 141.69(9) 2_565 . ?
O7 Cs2 O10 153.95(9) 2_565 . ?
O7 Cs2 O11 72.62(10) 2_565 3_556 ?
O7 Cs2 O15 41.28(9) 2_565 2_565 ?
O8 Cs2 S1 153.63(7) 3_646 3_556 ?
O8 Cs2 O2 44.33(9) 3_646 3_646 ?
O8 Cs2 O6 99.38(9) 3_646 . ?
O8 Cs2 O7 82.08(9) 3_646 2_565 ?
O8 Cs2 O10 72.07(8) 3_646 . ?
O8 Cs2 O11 133.61(10) 3_646 3_556 ?
O8 Cs2 O12 172.23(11) 3_646 3_556 ?
O8 Cs2 O13 139.87(10) 3_646 3_556 ?
O8 Cs2 O15 53.31(10) 3_646 2_565 ?
O8 Cs2 O16 128.40(10) 3_646 3_656 ?
O11 Cs2 S1 24.13(7) 3_556 3_556 ?
O11 Cs2 O10 123.85(10) 3_556 . ?
O12 Cs2 S1 24.27(7) 3_556 3_556 ?
O12 Cs2 O6 87.68(11) 3_556 . ?
O12 Cs2 O7 90.37(11) 3_556 2_565 ?
O12 Cs2 O10 115.34(10) 3_556 . ?
O12 Cs2 O11 40.97(10) 3_556 3_556 ?
O12 Cs2 O15 119.30(12) 3_556 2_565 ?
O13 Cs2 S1 24.44(6) 3_556 3_556 ?
O13 Cs2 O6 89.40(10) 3_556 . ?
O13 Cs2 O7 114.14(10) 3_556 2_565 ?
O13 Cs2 O10 85.03(8) 3_556 . ?
O13 Cs2 O11 41.53(10) 3_556 3_556 ?
O13 Cs2 O12 42.65(10) 3_556 3_556 ?
O13 Cs2 O15 114.78(12) 3_556 2_565 ?
O15 Cs2 S1 107.21(9) 2_565 3_556 ?
O15 Cs2 O10 115.75(9) 2_565 . ?
O15 Cs2 O11 83.23(11) 2_565 3_556 ?
O16 Cs2 S1 71.52(8) 3_656 3_556 ?
O16 Cs2 O2 110.68(11) 3_656 3_646 ?
O16 Cs2 O6 82.69(10) 3_656 . ?
O16 Cs2 O7 67.70(10) 3_656 2_565 ?
O16 Cs2 O10 132.17(10) 3_656 . ?
O16 Cs2 O11 76.39(12) 3_656 3_556 ?
O16 Cs2 O12 48.93(11) 3_656 3_556 ?
O16 Cs2 O13 91.41(10) 3_656 3_556 ?
O16 Cs2 O15 108.95(10) 3_656 2_565 ?
Cs1 Co1 Cs2 92.934(15) 4_666 3_656 ?
Cs2 Co1 Cs1 73.735(14) 1_655 4_666 ?
Cs2 Co1 Cs2 114.020(16) 1_655 3_656 ?
O4 Co1 Cs1 44.79(10) 1_655 4_666 ?
O4 Co1 Cs2 136.79(10) 1_655 3_656 ?
O4 Co1 Cs2 68.73(11) 1_655 1_655 ?
O4 Co1 O9 88.94(15) 1_655 4_566 ?
O4 Co1 O13 87.05(16) 1_655 3_656 ?
O5 Co1 Cs1 116.41(11) 1_655 4_666 ?
O5 Co1 Cs2 125.37(11) 1_655 3_656 ?
O5 Co1 Cs2 46.15(10) 1_655 1_655 ?
O5 Co1 O4 88.86(15) 1_655 1_655 ?
O5 Co1 O9 104.50(14) 1_655 4_566 ?
O5 Co1 O13 92.31(14) 1_655 3_656 ?
O8 Co1 Cs1 135.27(10) . 4_666 ?
O8 Co1 Cs2 112.32(10) . 1_655 ?
O8 Co1 Cs2 43.01(9) . 3_656 ?
O8 Co1 O4 178.96(15) . 1_655 ?
O8 Co1 O5 91.89(14) . 1_655 ?
O8 Co1 O9 90.17(15) . 4_566 ?
O8 Co1 O13 93.64(16) . 3_656 ?
O9 Co1 Cs1 112.90(11) 4_566 4_666 ?
O9 Co1 Cs2 104.29(9) 4_566 3_656 ?
O9 Co1 Cs2 140.90(9) 4_566 1_655 ?
O9 Co1 O13 162.63(15) 4_566 3_656 ?
O13 Co1 Cs1 53.93(11) 3_656 4_666 ?
O13 Co1 Cs2 51.69(11) 3_656 1_655 ?
O13 Co1 Cs2 68.13(11) 3_656 3_656 ?
O15 Co1 Cs1 55.78(16) 4_566 4_666 ?
O15 Co1 Cs2 123.49(15) 4_566 1_655 ?
O15 Co1 Cs2 52.29(16) 4_566 3_656 ?
O15 Co1 O4 88.91(19) 4_566 1_655 ?
O15 Co1 O5 169.24(18) 4_566 1_655 ?
O15 Co1 O8 90.49(18) 4_566 . ?
O15 Co1 O9 85.98(18) 4_566 4_566 ?
O15 Co1 O13 77.06(18) 4_566 3_656 ?
Cs2 Co2 Cs2 120.489(17) 3_646 . ?
O2 Co2 Cs2 51.73(10) 3_646 . ?
O2 Co2 Cs2 69.11(10) 3_646 3_646 ?
O2 Co2 O10 86.18(14) 3_646 . ?
O6 Co2 Cs2 55.24(12) . . ?
O6 Co2 Cs2 138.99(11) . 3_646 ?
O6 Co2 O2 97.49(15) . 3_646 ?
O6 Co2 O10 90.09(15) . . ?
O6 Co2 O12 93.99(17) . 1_655 ?
O6 Co2 O16 160.05(19) . . ?
O10 Co2 Cs2 61.60(10) . . ?
O10 Co2 Cs2 125.61(10) . 3_646 ?
O12 Co2 Cs2 53.04(12) 1_655 3_646 ?
O12 Co2 Cs2 125.47(14) 1_655 . ?
O12 Co2 O2 99.02(17) 1_655 3_646 ?
O12 Co2 O10 172.90(17) 1_655 . ?
O16 Co2 Cs2 51.76(13) . 3_646 ?
O16 Co2 Cs2 140.67(14) . . ?
O16 Co2 O2 102.46(18) . 3_646 ?
O16 Co2 O10 91.08(16) . . ?
O16 Co2 O12 83.11(18) . 1_655 ?
Cs1 Co3 Cs1 113.902(15) 4_556 . ?
O1 Co3 Cs1 53.52(9) 3_646 4_556 ?
O1 Co3 Cs1 157.19(10) 3_646 . ?
O1 Co3 O3 156.37(14) 3_646 . ?
O1 Co3 O10 93.39(13) 3_646 . ?
O3 Co3 Cs1 46.41(9) . . ?
O3 Co3 Cs1 135.50(9) . 4_556 ?
O3 Co3 O10 63.53(12) . . ?
O7 Co3 Cs1 99.86(11) . . ?
O7 Co3 Cs1 49.31(11) . 4_556 ?
O7 Co3 O1 85.16(15) . 3_646 ?
O7 Co3 O3 90.53(15) . . ?
O7 Co3 O10 92.41(14) . . ?
O7 Co3 O14 81.14(16) . 4_456 ?
O10 Co3 Cs1 108.49(9) . . ?
O10 Co3 Cs1 125.96(9) . 4_556 ?
O11 Co3 Cs1 127.07(13) . 4_556 ?
O11 Co3 Cs1 64.99(15) . . ?
O11 Co3 O1 105.63(18) . 3_646 ?
O11 Co3 O3 84.71(17) . . ?
O11 Co3 O7 162.65(18) . . ?
O11 Co3 O10 100.30(16) . . ?
O11 Co3 O14 84.27(18) . 4_456 ?
O14 Co3 Cs1 55.85(13) 4_456 4_556 ?
O14 Co3 Cs1 63.64(14) 4_456 . ?
O14 Co3 O1 95.61(18) 4_456 3_646 ?
O14 Co3 O3 106.69(17) 4_456 . ?
O14 Co3 O10 168.43(18) 4_456 . ?
Cs2 S1 Cs2 139.24(3) 3_546 . ?
O5 S1 Cs2 175.03(17) . 3_546 ?
O5 S1 Cs2 43.16(15) . . ?
O11 S1 Cs2 94.7(2) . . ?
O11 S1 Cs2 74.00(18) . 3_546 ?
O11 S1 O5 110.8(2) . . ?
O11 S1 O13 108.8(3) . . ?
O12 S1 Cs2 67.15(17) . 3_546 ?
O12 S1 Cs2 150.90(18) . . ?
O12 S1 O5 109.5(2) . . ?
O12 S1 O11 107.4(3) . . ?
O12 S1 O13 108.6(3) . . ?
O13 S1 Cs2 67.06(16) . 3_546 ?
O13 S1 Cs2 80.77(18) . . ?
O13 S1 O5 111.6(2) . . ?
O3 S2 Cs1 152.87(15) . 4_566 ?
O3 S2 O10 103.6(2) . . ?
O4 S2 Cs1 51.70(15) . 4_566 ?
O4 S2 O3 112.9(2) . . ?
O4 S2 O10 108.4(2) . . ?
O9 S2 Cs1 61.62(14) . 4_566 ?
O9 S2 O3 113.6(2) . . ?
O9 S2 O4 107.5(2) . . ?
O9 S2 O10 110.8(2) . . ?
O10 S2 Cs1 102.83(14) . 4_566 ?
Cs1 S3 Cs2 77.48(2) 4_566 . ?
Cs2 S3 Cs1 69.406(19) 3_656 4_566 ?
Cs2 S3 Cs2 129.62(3) 3_656 . ?
O1 S3 Cs1 157.80(16) . 4_566 ?
O1 S3 Cs2 116.11(15) . 3_656 ?
O1 S3 Cs2 83.66(16) . . ?
O1 S3 O2 111.0(2) . . ?
O1 S3 O6 109.7(2) . . ?
O2 S3 Cs1 52.08(13) . 4_566 ?
O2 S3 Cs2 57.23(15) . 3_656 ?
O2 S3 Cs2 72.55(15) . . ?
O6 S3 Cs1 67.94(15) . 4_566 ?
O6 S3 Cs2 53.94(16) . . ?
O6 S3 Cs2 134.13(16) . 3_656 ?
O6 S3 O2 105.8(2) . . ?
O8 S3 Cs1 89.23(14) . 4_566 ?
O8 S3 Cs2 163.05(15) . . ?
O8 S3 Cs2 51.96(14) . 3_656 ?
O8 S3 O1 111.3(2) . . ?
O8 S3 O2 107.5(2) . . ?
O8 S3 O6 111.4(2) . . ?
Cs1 S4 Cs1 130.10(3) 1_655 4_556 ?
Cs1 S4 Cs2 113.30(3) 1_655 2_564 ?
Cs2 S4 Cs1 83.22(2) 2_564 4_556 ?
O7 S4 Cs1 48.62(16) . 4_556 ?
O7 S4 Cs1 175.94(15) . 1_655 ?
O7 S4 Cs2 63.24(15) . 2_564 ?
O14 S4 Cs1 70.1(2) . 4_556 ?
O14 S4 Cs1 68.08(19) . 1_655 ?
O14 S4 Cs2 78.74(19) . 2_564 ?
O14 S4 O7 108.6(2) . . ?
O14 S4 O16 109.2(2) . . ?
O15 S4 Cs1 70.8(2) . 1_655 ?
O15 S4 Cs1 151.0(2) . 4_556 ?
O15 S4 Cs2 68.8(2) . 2_564 ?
O15 S4 O7 108.9(3) . . ?
O15 S4 O14 109.7(3) . . ?
O15 S4 O16 109.4(3) . . ?
O16 S4 Cs1 72.61(19) . 1_655 ?
O16 S4 Cs1 97.3(2) . 4_556 ?
O16 S4 Cs2 171.81(17) . 2_564 ?
O16 S4 O7 111.1(2) . . ?
Co3 O1 Cs1 95.65(11) 3_656 2_565 ?
S3 O1 Cs1 136.3(2) . 2_565 ?
S3 O1 Co3 127.3(2) . 3_656 ?
Cs2 O2 Cs1 85.61(8) 3_656 4_566 ?
Co2 O2 Cs1 115.35(13) 3_656 4_566 ?
Co2 O2 Cs2 97.98(12) 3_656 3_656 ?
S3 O2 Cs1 106.68(16) . 4_566 ?
S3 O2 Cs2 99.91(17) . 3_656 ?
S3 O2 Co2 135.2(2) . 3_656 ?
Co3 O3 Cs1 101.68(12) . . ?
S2 O3 Cs1 151.5(2) . . ?
S2 O3 Co3 97.33(17) . . ?
Co1 O4 Cs1 106.16(13) 1_455 4_566 ?
S2 O4 Cs1 106.11(18) . 4_566 ?
S2 O4 Co1 147.7(2) . 1_455 ?
Co1 O5 Cs2 104.40(13) 1_455 . ?
S1 O5 Cs2 117.61(18) . . ?
S1 O5 Co1 131.6(2) . 1_455 ?
Cs2 O6 Cs1 90.34(9) . 4_566 ?
Co2 O6 Cs1 120.06(15) . 4_566 ?
Co2 O6 Cs2 95.36(13) . . ?
S3 O6 Cs1 89.91(16) . 4_566 ?
S3 O6 Cs2 105.10(19) . . ?
S3 O6 Co2 143.7(2) . . ?
Cs1 O7 Cs2 103.34(10) 4_556 2_564 ?
Co3 O7 Cs1 101.18(13) . 4_556 ?
Co3 O7 Cs2 117.03(16) . 2_564 ?
S4 O7 Cs1 110.8(2) . 4_556 ?
S4 O7 Cs2 93.14(16) . 2_564 ?
S4 O7 Co3 129.2(2) . . ?
Co1 O8 Cs2 109.60(13) . 3_656 ?
S3 O8 Cs2 106.08(17) . 3_656 ?
S3 O8 Co1 141.8(2) . . ?
Co1 O9 Cs1 131.44(14) 4_466 4_566 ?
S2 O9 Cs1 95.37(16) . 4_566 ?
S2 O9 Co1 133.2(2) . 4_466 ?
Co2 O10 Cs2 87.02(11) . . ?
Co2 O10 Co3 116.30(15) . . ?
Co3 O10 Cs2 106.57(12) . . ?
S2 O10 Cs2 113.30(17) . . ?
S2 O10 Co2 136.8(2) . . ?
S2 O10 Co3 94.82(17) . . ?
Cs2 O11 Cs1 89.48(11) 3_546 . ?
Co3 O11 Cs1 85.86(14) . . ?
Co3 O11 Cs2 117.59(16) . 3_546 ?
S1 O11 Cs1 112.5(2) . . ?
S1 O11 Cs2 81.87(18) . 3_546 ?
S1 O11 Co3 154.2(3) . . ?
Co2 O12 Cs2 97.09(14) 1_455 3_546 ?
S1 O12 Cs2 88.58(19) . 3_546 ?
S1 O12 Co2 166.6(3) . 1_455 ?
Cs2 O13 Cs1 97.19(12) 3_546 2_465 ?
Co1 O13 Cs1 94.06(12) 3_646 2_465 ?
Co1 O13 Cs2 96.13(13) 3_646 3_546 ?
S1 O13 Cs1 120.7(2) . 2_465 ?
S1 O13 Cs2 88.50(17) . 3_546 ?
S1 O13 Co1 144.1(3) . 3_646 ?
Cs1 O14 Cs1 152.03(15) 1_655 4_556 ?
Cs1 O14 Cs2 119.95(15) 1_655 2_564 ?
Cs2 O14 Cs1 86.53(10) 2_564 4_556 ?
Co3 O14 Cs1 86.20(15) 4_556 4_556 ?
Co3 O14 Cs1 93.71(15) 4_556 1_655 ?
Co3 O14 Cs2 106.76(15) 4_556 2_564 ?
S4 O14 Cs1 88.3(2) . 4_556 ?
S4 O14 Cs1 88.50(19) . 1_655 ?
S4 O14 Cs2 78.53(18) . 2_564 ?
S4 O14 Co3 172.1(4) . 4_556 ?
Cs2 O15 Cs1 125.48(16) 2_564 1_655 ?
Co1 O15 Cs1 94.73(17) 4_466 1_655 ?
Co1 O15 Cs2 99.41(18) 4_466 2_564 ?
S4 O15 Cs1 86.0(2) . 1_655 ?
S4 O15 Cs2 88.2(2) . 2_564 ?
S4 O15 Co1 170.0(4) . 4_466 ?
Cs2 O16 Cs1 97.47(11) 3_646 1_655 ?
Co2 O16 Cs1 111.72(19) . 1_655 ?
Co2 O16 Cs2 98.81(15) . 3_646 ?
S4 O16 Cs1 83.69(19) . 1_655 ?
S4 O16 Cs2 123.5(2) . 3_646 ?
S4 O16 Co2 133.3(3) . . ?

loop_
_geom_bond_atom_site_label_1
_geom_bond_atom_site_label_2
_geom_bond_distance
_geom_bond_site_symmetry_2
_geom_bond_publ_flag
Cs1 S4 3.6268(12) 1_455 ?
Cs1 O1 3.279(3) 2_564 ?
Cs1 O2 3.227(3) 4_466 ?
Cs1 O3 3.027(4) . ?
Cs1 O4 3.036(4) 4_466 ?
Cs1 O6 3.631(4) 4_466 ?
Cs1 O7 3.137(4) 4_456 ?
Cs1 O9 3.284(3) 4_466 ?
Cs1 O13 3.354(4) 2_464 ?
Cs1 O14 3.366(5) 1_455 ?
Cs1 O15 3.434(6) 1_455 ?
Cs1 O16 3.482(5) 1_455 ?
Cs2 S1 3.5184(11) 3_556 ?
Cs2 O2 3.207(4) 3_646 ?
Cs2 O5 3.058(4) . ?
Cs2 O6 3.338(4) . ?
Cs2 O7 3.270(4) 2_565 ?
Cs2 O8 3.080(3) 3_646 ?
Cs2 O10 3.564(4) . ?
Cs2 O11 3.416(4) 3_556 ?
Cs2 O12 3.243(4) 3_556 ?
Cs2 O13 3.241(4) 3_556 ?
Cs2 O15 3.411(6) 2_565 ?
Cs2 O16 3.201(4) 3_656 ?
Co1 O4 2.093(3) 1_655 ?
Co1 O5 2.085(3) 1_655 ?
Co1 O8 2.077(4) . ?
Co1 O9 2.150(4) 4_566 ?
Co1 O13 2.200(4) 3_656 ?
Co1 O15 2.044(4) 4_566 ?
Co2 O2 2.060(3) 3_646 ?
Co2 O6 1.995(3) . ?
Co2 O10 2.109(3) . ?
Co2 O12 2.021(4) 1_655 ?
Co2 O16 2.003(4) . ?
Co3 O1 2.090(4) 3_646 ?
Co3 O3 2.209(3) . ?
Co3 O7 2.038(4) . ?
Co3 O10 2.240(3) . ?
Co3 O11 1.999(4) . ?
Co3 O14 2.061(4) 4_456 ?
S1 O5 1.472(3) . ?
S1 O11 1.453(4) . ?
S1 O12 1.447(4) . ?
S1 O13 1.456(4) . ?
S2 O3 1.470(4) . ?
S2 O4 1.461(3) . ?
S2 O9 1.459(4) . ?
S2 O10 1.511(3) . ?
S3 O1 1.469(3) . ?
S3 O2 1.482(3) . ?
S3 O6 1.477(4) . ?
S3 O8 1.463(4) . ?
S4 O7 1.468(4) . ?
S4 O14 1.442(4) . ?
S4 O15 1.431(4) . ?
S4 O16 1.467(4) . ?

loop_
_geom_torsion_atom_site_label_1
_geom_torsion_atom_site_label_2
_geom_torsion_atom_site_label_3
_geom_torsion_atom_site_label_4
_geom_torsion
_geom_torsion_site_symmetry_1
_geom_torsion_site_symmetry_2
_geom_torsion_site_symmetry_3
_geom_torsion_site_symmetry_4
_geom_torsion_publ_flag
Cs1 S2 O3 Cs1 -26.8(7) 4_566 . . . ?
Cs1 S2 O3 Co3 -158.5(2) 4_566 . . . ?
Cs1 S2 O4 Co1 176.1(6) 4_566 . . 1_455 ?
Cs1 S2 O9 Co1 178.8(4) 4_566 . . 4_466 ?
Cs1 S2 O10 Cs2 55.61(14) 4_566 . . . ?
Cs1 S2 O10 Co2 -56.4(3) 4_566 . . . ?
Cs1 S2 O10 Co3 165.98(8) 4_566 . . . ?
Cs1 S3 O1 Cs1 74.2(5) 4_566 . . 2_565 ?
Cs1 S3 O1 Co3 -93.1(4) 4_566 . . 3_656 ?
Cs1 S3 O2 Cs2 -88.35(13) 4_566 . . 3_656 ?
Cs1 S3 O2 Co2 159.5(4) 4_566 . . 3_656 ?
Cs1 S3 O6 Cs2 -90.33(12) 4_566 . . . ?
Cs1 S3 O6 Co2 147.6(5) 4_566 . . . ?
Cs1 S3 O8 Cs2 64.14(11) 4_566 . . 3_656 ?
Cs1 S3 O8 Co1 -137.1(3) 4_566 . . . ?
Cs1 S4 O7 Cs2 -105.55(16) 4_556 . . 2_564 ?
Cs1 S4 O7 Co3 125.3(4) 4_556 . . . ?
Cs1 S4 O14 Cs1 152.21(14) 1_655 . . 4_556 ?
Cs1 S4 O14 Cs1 -152.21(14) 4_556 . . 1_655 ?
Cs1 S4 O14 Cs2 86.80(7) 4_556 . . 2_564 ?
Cs1 S4 O14 Cs2 -120.99(11) 1_655 . . 2_564 ?
Cs1 S4 O15 Cs1 -141.3(4) 4_556 . . 1_655 ?
Cs1 S4 O15 Cs2 -15.5(5) 4_556 . . 2_564 ?
Cs1 S4 O15 Cs2 125.76(14) 1_655 . . 2_564 ?
Cs1 S4 O15 Co1 -95(2) 1_655 . . 4_466 ?
Cs1 S4 O15 Co1 124(2) 4_556 . . 4_466 ?
Cs1 S4 O16 Cs1 129.83(6) 4_556 . . 1_655 ?
Cs1 S4 O16 Cs2 35.0(2) 4_556 . . 3_646 ?
Cs1 S4 O16 Cs2 -94.8(2) 1_655 . . 3_646 ?
Cs1 S4 O16 Co2 -116.1(4) 4_556 . . . ?
Cs1 S4 O16 Co2 114.0(4) 1_655 . . . ?
Cs2 S1 O5 Co1 147.2(4) . . . 1_455 ?
Cs2 S1 O11 Cs1 -133.87(14) . . . . ?
Cs2 S1 O11 Cs1 86.04(16) 3_546 . . . ?
Cs2 S1 O11 Cs2 140.09(5) . . . 3_546 ?
Cs2 S1 O11 Co3 -1.1(7) . . . . ?
Cs2 S1 O11 Co3 -141.2(7) 3_546 . . . ?
Cs2 S1 O12 Cs2 -158.9(3) . . . 3_546 ?
Cs2 S1 O12 Co2 -43.4(16) . . . 1_455 ?
Cs2 S1 O12 Co2 115.5(13) 3_546 . . 1_455 ?
Cs2 S1 O13 Cs1 108.10(19) . . . 2_465 ?
Cs2 S1 O13 Cs1 -97.5(2) 3_546 . . 2_465 ?
Cs2 S1 O13 Cs2 -154.43(10) . . . 3_546 ?
Cs2 S1 O13 Co1 98.4(4) 3_546 . . 3_646 ?
Cs2 S1 O13 Co1 -56.0(4) . . . 3_646 ?
Cs2 S3 O1 Cs1 173.69(17) 3_656 . . 2_565 ?
Cs2 S3 O1 Cs1 42.4(2) . . . 2_565 ?
Cs2 S3 O1 Co3 -124.9(2) . . . 3_656 ?
Cs2 S3 O1 Co3 6.4(3) 3_656 . . 3_656 ?
Cs2 S3 O2 Cs1 88.35(13) 3_656 . . 4_566 ?
Cs2 S3 O2 Cs1 -87.52(12) . . . 4_566 ?
Cs2 S3 O2 Cs2 -175.88(12) . . . 3_656 ?
Cs2 S3 O2 Co2 -112.1(3) 3_656 . . 3_656 ?
Cs2 S3 O2 Co2 72.0(3) . . . 3_656 ?
Cs2 S3 O6 Cs1 90.33(12) . . . 4_566 ?
Cs2 S3 O6 Cs1 -22.8(2) 3_656 . . 4_566 ?
Cs2 S3 O6 Cs2 -113.12(17) 3_656 . . . ?
Cs2 S3 O6 Co2 124.8(3) 3_656 . . . ?
Cs2 S3 O6 Co2 -122.1(5) . . . . ?
Cs2 S3 O8 Cs2 102.1(5) . . . 3_656 ?
Cs2 S3 O8 Co1 158.7(5) 3_656 . . . ?
Cs2 S3 O8 Co1 -99.1(5) . . . . ?
Cs2 S4 O7 Cs1 105.55(16) 2_564 . . 4_556 ?
Cs2 S4 O7 Co3 -129.2(3) 2_564 . . . ?
Cs2 S4 O14 Cs1 -86.80(7) 2_564 . . 4_556 ?
Cs2 S4 O14 Cs1 120.99(11) 2_564 . . 1_655 ?
Cs2 S4 O15 Cs1 -125.76(14) 2_564 . . 1_655 ?
Cs2 S4 O15 Co1 140(2) 2_564 . . 4_466 ?
O1 S3 O2 Cs1 -163.37(18) . . . 4_566 ?
O1 S3 O2 Cs2 108.28(19) . . . 3_656 ?
O1 S3 O2 Co2 -3.8(4) . . . 3_656 ?
O1 S3 O6 Cs1 156.34(17) . . . 4_566 ?
O1 S3 O6 Cs2 66.0(2) . . . . ?
O1 S3 O6 Co2 -56.1(5) . . . . ?
O1 S3 O8 Cs2 -107.15(18) . . . 3_656 ?
O1 S3 O8 Co1 51.6(4) . . . . ?
O2 S3 O1 Cs1 110.9(3) . . . 2_565 ?
O2 S3 O1 Co3 -56.4(3) . . . 3_656 ?
O2 S3 O6 Cs1 36.55(18) . . . 4_566 ?
O2 S3 O6 Cs2 -53.8(2) . . . . ?
O2 S3 O6 Co2 -175.9(4) . . . . ?
O2 S3 O8 Cs2 14.6(2) . . . 3_656 ?
O2 S3 O8 Co1 173.3(3) . . . . ?
O3 S2 O4 Cs1 -153.87(16) . . . 4_566 ?
O3 S2 O4 Co1 22.2(6) . . . 1_455 ?
O3 S2 O9 Cs1 150.23(17) . . . 4_566 ?
O3 S2 O9 Co1 -31.0(4) . . . 4_466 ?
O3 S2 O10 Cs2 -118.05(19) . . . . ?
O3 S2 O10 Co2 129.9(3) . . . . ?
O3 S2 O10 Co3 -7.7(2) . . . . ?
O4 S2 O3 Cs1 22.5(5) . . . . ?
O4 S2 O3 Co3 -109.2(2) . . . . ?
O4 S2 O9 Cs1 24.7(2) . . . 4_566 ?
O4 S2 O9 Co1 -156.5(3) . . . 4_466 ?
O4 S2 O10 Cs2 2.1(2) . . . . ?
O4 S2 O10 Co2 -110.0(3) . . . . ?
O4 S2 O10 Co3 112.42(19) . . . . ?
O5 S1 O11 Cs1 -92.6(2) . . . . ?
O5 S1 O11 Cs2 -178.65(17) . . . 3_546 ?
O5 S1 O11 Co3 40.1(8) . . . . ?
O5 S1 O12 Cs2 -176.08(17) . . . 3_546 ?
O5 S1 O12 Co2 -60.6(13) . . . 1_455 ?
O5 S1 O13 Cs1 77.3(3) . . . 2_465 ?
O5 S1 O13 Cs2 174.82(18) . . . 3_546 ?
O5 S1 O13 Co1 -86.8(4) . . . 3_646 ?
O6 S3 O1 Cs1 -5.6(3) . . . 2_565 ?
O6 S3 O1 Co3 -172.9(3) . . . 3_656 ?
O6 S3 O2 Cs1 -44.4(2) . . . 4_566 ?
O6 S3 O2 Cs2 -132.75(18) . . . 3_656 ?
O6 S3 O2 Co2 115.1(3) . . . 3_656 ?
O6 S3 O8 Cs2 130.03(18) . . . 3_656 ?
O6 S3 O8 Co1 -71.2(4) . . . . ?
O7 S4 O14 Cs1 177.53(17) . . . 1_655 ?
O7 S4 O14 Cs1 -30.3(2) . . . 4_556 ?
O7 S4 O14 Cs2 56.5(2) . . . 2_564 ?
O7 S4 O15 Cs1 -175.71(16) . . . 1_655 ?
O7 S4 O15 Cs2 -50.0(2) . . . 2_564 ?
O7 S4 O15 Co1 90(2) . . . 4_466 ?
O7 S4 O16 Cs1 178.16(17) . . . 1_655 ?
O7 S4 O16 Cs2 83.4(3) . . . 3_646 ?
O7 S4 O16 Co2 -67.8(5) . . . . ?
O8 S3 O1 Cs1 -129.4(3) . . . 2_565 ?
O8 S3 O1 Co3 63.3(3) . . . 3_656 ?
O8 S3 O2 Cs1 74.7(2) . . . 4_566 ?
O8 S3 O2 Cs2 -13.7(2) . . . 3_656 ?
O8 S3 O2 Co2 -125.8(3) . . . 3_656 ?
O8 S3 O6 Cs1 -79.96(18) . . . 4_566 ?
O8 S3 O6 Cs2 -170.29(16) . . . . ?
O8 S3 O6 Co2 67.6(5) . . . . ?
O9 S2 O3 Cs1 -100.2(4) . . . . ?
O9 S2 O3 Co3 128.1(2) . . . . ?
O9 S2 O4 Cs1 -27.9(2) . . . 4_566 ?
O9 S2 O4 Co1 148.2(5) . . . 1_455 ?
O9 S2 O10 Cs2 119.83(19) . . . . ?
O9 S2 O10 Co2 7.8(4) . . . . ?
O9 S2 O10 Co3 -129.81(17) . . . . ?
O10 S2 O3 Cs1 139.5(4) . . . . ?
O10 S2 O3 Co3 7.8(2) . . . . ?
O10 S2 O4 Cs1 92.0(2) . . . 4_566 ?
O10 S2 O4 Co1 -91.9(5) . . . 1_455 ?
O10 S2 O9 Cs1 -93.69(18) . . . 4_566 ?
O10 S2 O9 Co1 85.1(3) . . . 4_466 ?
O11 S1 O5 Cs2 -73.9(3) . . . . ?
O11 S1 O5 Co1 73.3(4) . . . 1_455 ?
O11 S1 O12 Cs2 63.6(2) . . . 3_546 ?
O11 S1 O12 Co2 179.0(12) . . . 1_455 ?
O11 S1 O13 Cs1 -160.1(2) . . . 2_465 ?
O11 S1 O13 Cs2 -62.6(2) . . . 3_546 ?
O11 S1 O13 Co1 35.8(5) . . . 3_646 ?
O12 S1 O5 Cs2 167.9(2) . . . . ?
O12 S1 O5 Co1 -44.9(4) . . . 1_455 ?
O12 S1 O11 Cs1 26.9(3) . . . . ?
O12 S1 O11 Cs2 -59.1(2) . . . 3_546 ?
O12 S1 O11 Co3 159.6(7) . . . . ?
O12 S1 O13 Cs1 -43.5(3) . . . 2_465 ?
O12 S1 O13 Cs2 54.0(2) . . . 3_546 ?
O12 S1 O13 Co1 152.4(4) . . . 3_646 ?
O13 S1 O5 Cs2 47.5(3) . . . . ?
O13 S1 O5 Co1 -165.3(3) . . . 1_455 ?
O13 S1 O11 Cs1 144.3(2) . . . . ?
O13 S1 O11 Cs2 58.3(2) . . . 3_546 ?
O13 S1 O11 Co3 -83.0(7) . . . . ?
O13 S1 O12 Cs2 -54.0(2) . . . 3_546 ?
O13 S1 O12 Co2 61.5(13) . . . 1_455 ?
O14 S4 O7 Cs1 39.1(3) . . . 4_556 ?
O14 S4 O7 Cs2 -66.4(2) . . . 2_564 ?
O14 S4 O7 Co3 164.4(3) . . . . ?
O14 S4 O15 Cs1 -57.0(2) . . . 1_655 ?
O14 S4 O15 Cs2 68.8(2) . . . 2_564 ?
O14 S4 O15 Co1 -151(2) . . . 4_466 ?
O14 S4 O16 Cs1 58.5(3) . . . 1_655 ?
O14 S4 O16 Cs2 -36.3(4) . . . 3_646 ?
O14 S4 O16 Co2 172.5(4) . . . . ?
O15 S4 O7 Cs1 158.6(2) . . . 4_556 ?
O15 S4 O7 Cs2 53.0(3) . . . 2_564 ?
O15 S4 O7 Co3 -76.1(4) . . . . ?
O15 S4 O14 Cs1 -149.2(2) . . . 4_556 ?
O15 S4 O14 Cs1 58.6(3) . . . 1_655 ?
O15 S4 O14 Cs2 -62.4(3) . . . 2_564 ?
O15 S4 O16 Cs1 -61.6(3) . . . 1_655 ?
O15 S4 O16 Cs2 -156.4(3) . . . 3_646 ?
O15 S4 O16 Co2 52.4(5) . . . . ?
O16 S4 O7 Cs1 -80.9(2) . . . 4_556 ?
O16 S4 O7 Cs2 173.6(2) . . . 2_564 ?
O16 S4 O7 Co3 44.4(4) . . . . ?
O16 S4 O14 Cs1 91.0(2) . . . 4_556 ?
O16 S4 O14 Cs1 -61.3(3) . . . 1_655 ?
O16 S4 O14 Cs2 177.8(2) . . . 2_564 ?
O16 S4 O15 Cs1 62.8(2) . . . 1_655 ?
O16 S4 O15 Cs2 -171.49(19) . . . 2_564 ?
O16 S4 O15 Co1 -32(2) . . . 4_466 ?
